data_2236400
loop_
_publ_author_name
'Thanigaimani, Kaliyaperumal'
'Farhadikoutenaei, Abbas'
'Khalib, Nuridayanti Che'
'Arshad, Suhana'
'Razak, Ibrahim Abdul'

_publ_section_title
;
 2-Amino-5-methylpyridinium 3-chlorobenzoate
;
_journal_coeditor_code IS5201
_journal_issue 11
_journal_name_full 'Acta Crystallographica Section E'
_journal_page_first o3195
_journal_paper_doi 10.1107/S1600536812043231
_journal_volume 68
_journal_year 2012
_chemical_formula_iupac 'C6 H9 N2 +, C7 H4 Cl O2 -'
_chemical_formula_moiety 'C6 H9 N2 +, C7 H4 Cl O2 -'
_chemical_formula_sum 'C13 H13 Cl N2 O2'
_chemical_formula_weight 264.70
_chemical_name_systematic
;
2-Amino-5-methylpyridinium 3-chlorobenzoate
;
_space_group_IT_number 14
_symmetry_cell_setting monoclinic
_symmetry_space_group_name_Hall '-P 2ybc'
_symmetry_space_group_name_H-M 'P 1 21/c 1'
_atom_sites_solution_hydrogens geom
_atom_sites_solution_primary direct
_atom_sites_solution_secondary difmap
_audit_creation_method SHELXL-97
_cell_angle_alpha 90.00
_cell_angle_beta 101.521(2)
_cell_angle_gamma 90.00
_cell_formula_units_Z 4
_cell_length_a 9.0318(11)
_cell_length_b 11.6590(14)
_cell_length_c 12.1166(15)
_cell_measurement_reflns_used 6768
_cell_measurement_temperature 100.0(10)
_cell_measurement_theta_max 30.08
_cell_measurement_theta_min 2.30
_cell_volume 1250.2(3)
_computing_cell_refinement 'SAINT (Bruker, 2009)'
_computing_data_collection 'APEX2 (Bruker, 2009)'
_computing_data_reduction 'SAINT (Bruker, 2009)'
_computing_molecular_graphics 'SHELXTL (Sheldrick, 2008)'
_computing_publication_material
;
SHELXTL (Sheldrick, 2008) and PLATON (Spek, 2009)
;
_computing_structure_refinement 'SHELXTL (Sheldrick, 2008)'
_computing_structure_solution 'SHELXTL (Sheldrick, 2008)'
_diffrn_ambient_temperature 100.0(10)
_diffrn_measured_fraction_theta_full 0.988
_diffrn_measured_fraction_theta_max 0.988
_diffrn_measurement_device_type
;
Bruker SMART APEXII DUO CCD area-detector
;
_diffrn_measurement_method '\f and \w scans'
_diffrn_radiation_monochromator graphite
_diffrn_radiation_source 'fine-focus sealed tube'
_diffrn_radiation_type MoK\a
_diffrn_radiation_wavelength 0.71073
_diffrn_reflns_av_R_equivalents 0.0306
_diffrn_reflns_av_sigmaI/netI 0.0277
_diffrn_reflns_limit_h_max 12
_diffrn_reflns_limit_h_min -12
_diffrn_reflns_limit_k_max 16
_diffrn_reflns_limit_k_min -16
_diffrn_reflns_limit_l_max 17
_diffrn_reflns_limit_l_min -17
_diffrn_reflns_number 13594
_diffrn_reflns_theta_full 30.08
_diffrn_reflns_theta_max 30.08
_diffrn_reflns_theta_min 2.30
_diffrn_standards_number 0
_exptl_absorpt_coefficient_mu 0.301
_exptl_absorpt_correction_T_max 0.9362
_exptl_absorpt_correction_T_min 0.8562
_exptl_absorpt_correction_type multi-scan
_exptl_absorpt_process_details '(<i>SADABS</i>; Bruker, 2009)'
_exptl_crystal_colour colourless
_exptl_crystal_density_diffrn 1.406
_exptl_crystal_density_method 'not measured'
_exptl_crystal_description block
_exptl_crystal_F_000 552
_exptl_crystal_size_max 0.53
_exptl_crystal_size_mid 0.31
_exptl_crystal_size_min 0.22
_refine_diff_density_max 0.480
_refine_diff_density_min -0.329
_refine_ls_extinction_method none
_refine_ls_goodness_of_fit_ref 1.063
_refine_ls_hydrogen_treatment mixed
_refine_ls_matrix_type full
_refine_ls_number_parameters 176
_refine_ls_number_reflns 3629
_refine_ls_number_restraints 0
_refine_ls_restrained_S_all 1.063
_refine_ls_R_factor_all 0.0428
_refine_ls_R_factor_gt 0.0380
_refine_ls_shift/su_max 0.000
_refine_ls_shift/su_mean 0.000
_refine_ls_structure_factor_coef Fsqd
_refine_ls_weighting_details 'calc w=1/[\s^2^(Fo^2^)+(0.0700P)^2^+0.2814P] where P=(Fo^2^+2Fc^2^)/3'
_refine_ls_weighting_scheme calc
_refine_ls_wR_factor_gt 0.1103
_refine_ls_wR_factor_ref 0.1145
_reflns_number_gt 3201
_reflns_number_total 3629
_reflns_threshold_expression I>2\s(I)
_cod_data_source_file is5201.cif
_cod_data_source_block I
_cod_original_sg_symbol_H-M 'P 21/c'
_cod_database_code 2236400
_cod_database_fobs_code 2236400

loop_
_symmetry_equiv_pos_as_xyz
'x, y, z'
'-x, y+1/2, -z+1/2'
'-x, -y, -z'
'x, -y-1/2, z-1/2'

loop_
_atom_site_type_symbol
_atom_site_label
_atom_site_fract_x
_atom_site_fract_y
_atom_site_fract_z
_atom_site_U_iso_or_equiv
_atom_site_adp_type
_atom_site_calc_flag
_atom_site_refinement_flags
_atom_site_occupancy
_atom_site_symmetry_multiplicity
Cl Cl1 1.05016(3) 0.25195(2) 0.66489(3) 0.02535(11) Uani d . 1 1
O O1 0.60056(10) 0.65207(8) 0.46906(7) 0.02385(19) Uani d . 1 1
O O2 0.72588(10) 0.62484(8) 0.64581(7) 0.02350(19) Uani d . 1 1
N N1 0.45310(10) 0.81988(8) 0.55172(8) 0.01776(19) Uani d . 1 1
N N2 0.55220(12) 0.77783(10) 0.73908(9) 0.0219(2) Uani d . 1 1
C C1 0.46396(12) 0.84318(9) 0.66248(10) 0.0179(2) Uani d . 1 1
C C2 0.37858(13) 0.93693(10) 0.69173(10) 0.0210(2) Uani d . 1 1
H H2A 0.3833 0.9561 0.7686 0.025 Uiso calc R 1 1
C C3 0.28968(13) 0.99913(10) 0.60827(11) 0.0218(2) Uani d . 1 1
H H3A 0.2327 1.0615 0.6283 0.026 Uiso calc R 1 1
C C4 0.27996(12) 0.97334(10) 0.49275(10) 0.0204(2) Uani d . 1 1
C C5 0.36421(12) 0.88246(10) 0.46891(10) 0.0190(2) Uani d . 1 1
H H5A 0.3607 0.8624 0.3924 0.023 Uiso calc R 1 1
C C6 0.18156(14) 1.04262(11) 0.40224(11) 0.0262(3) Uani d . 1 1
H H6A 0.1968 1.0170 0.3283 0.039 Uiso calc R 1 1
H H6B 0.2084 1.1239 0.4124 0.039 Uiso calc R 1 1
H H6C 0.0754 1.0321 0.4070 0.039 Uiso calc R 1 1
C C7 0.69320(12) 0.59788(9) 0.54401(9) 0.0175(2) Uani d . 1 1
C C8 0.76799(11) 0.49160(9) 0.50805(9) 0.0159(2) Uani d . 1 1
C C9 0.86515(12) 0.42923(9) 0.59063(9) 0.0172(2) Uani d . 1 1
H H9A 0.8840 0.4537 0.6670 0.021 Uiso calc R 1 1
C C10 0.93380(12) 0.33117(9) 0.55982(10) 0.0180(2) Uani d . 1 1
C C11 0.91118(13) 0.29472(10) 0.44867(10) 0.0212(2) Uani d . 1 1
H H11A 0.9603 0.2280 0.4288 0.025 Uiso calc R 1 1
C C12 0.81496(13) 0.35797(10) 0.36693(10) 0.0224(2) Uani d . 1 1
H H12A 0.7987 0.3345 0.2904 0.027 Uiso calc R 1 1
C C13 0.74215(12) 0.45553(10) 0.39638(9) 0.0198(2) Uani d . 1 1
H H13A 0.6750 0.4973 0.3402 0.024 Uiso calc R 1 1
H H1N1 0.511(3) 0.7554(18) 0.526(2) 0.055(7) Uiso d . 1 1
H H1N2 0.617(2) 0.7251(16) 0.7129(17) 0.037(5) Uiso d . 1 1
H H2N2 0.574(2) 0.8015(16) 0.8114(16) 0.035(4) Uiso d . 1 1

loop_
_atom_site_aniso_label
_atom_site_aniso_U_11
_atom_site_aniso_U_22
_atom_site_aniso_U_33
_atom_site_aniso_U_12
_atom_site_aniso_U_13
_atom_site_aniso_U_23
Cl1 0.02441(17) 0.02607(17) 0.02424(17) 0.00991(9) 0.00168(12) 0.00262(10)
O1 0.0302(4) 0.0259(4) 0.0161(4) 0.0125(3) 0.0061(3) 0.0030(3)
O2 0.0285(4) 0.0253(4) 0.0163(4) 0.0075(3) 0.0034(3) -0.0021(3)
N1 0.0183(4) 0.0195(4) 0.0156(4) 0.0034(3) 0.0037(3) -0.0019(3)
N2 0.0240(5) 0.0262(5) 0.0150(5) 0.0050(4) 0.0025(4) -0.0025(4)
C1 0.0168(5) 0.0201(5) 0.0173(5) -0.0003(4) 0.0047(4) -0.0028(4)
C2 0.0206(5) 0.0231(5) 0.0203(5) 0.0005(4) 0.0066(4) -0.0061(4)
C3 0.0193(5) 0.0207(5) 0.0263(6) 0.0030(4) 0.0064(4) -0.0047(4)
C4 0.0183(5) 0.0202(5) 0.0230(5) 0.0024(4) 0.0045(4) 0.0000(4)
C5 0.0189(5) 0.0215(5) 0.0166(5) 0.0021(4) 0.0038(4) -0.0006(4)
C6 0.0253(6) 0.0258(6) 0.0269(6) 0.0084(4) 0.0038(5) 0.0024(5)
C7 0.0195(5) 0.0181(5) 0.0163(5) 0.0023(4) 0.0069(4) 0.0013(4)
C8 0.0156(4) 0.0169(4) 0.0159(5) 0.0012(3) 0.0049(4) 0.0000(4)
C9 0.0166(4) 0.0187(5) 0.0164(5) 0.0011(4) 0.0037(4) 0.0000(4)
C10 0.0146(4) 0.0188(5) 0.0205(5) 0.0019(3) 0.0030(4) 0.0016(4)
C11 0.0197(5) 0.0203(5) 0.0238(6) 0.0029(4) 0.0046(4) -0.0039(4)
C12 0.0242(5) 0.0246(5) 0.0182(5) 0.0032(4) 0.0036(4) -0.0047(4)
C13 0.0208(5) 0.0223(5) 0.0160(5) 0.0033(4) 0.0029(4) -0.0003(4)

loop_
_atom_type_symbol
_atom_type_description
_atom_type_scat_dispersion_real
_atom_type_scat_dispersion_imag
_atom_type_scat_source
C C 0.0033 0.0016 'International Tables Vol C Tables 4.2.6.8 and 6.1.1.4'
H H 0.0000 0.0000 'International Tables Vol C Tables 4.2.6.8 and 6.1.1.4'
N N 0.0061 0.0033 'International Tables Vol C Tables 4.2.6.8 and 6.1.1.4'
O O 0.0106 0.0060 'International Tables Vol C Tables 4.2.6.8 and 6.1.1.4'
Cl Cl 0.1484 0.1585 'International Tables Vol C Tables 4.2.6.8 and 6.1.1.4'

loop_
_geom_angle_atom_site_label_1
_geom_angle_atom_site_label_2
_geom_angle_atom_site_label_3
_geom_angle
C1 N1 C5 122.50(10)
C1 N1 H1N1 121.5(14)
C5 N1 H1N1 116.0(14)
C1 N2 H1N2 117.5(12)
C1 N2 H2N2 119.1(12)
H1N2 N2 H2N2 119.4(17)
N2 C1 N1 119.33(10)
N2 C1 C2 122.91(11)
N1 C1 C2 117.75(10)
C3 C2 C1 119.39(11)
C3 C2 H2A 120.3
C1 C2 H2A 120.3
C2 C3 C4 121.97(10)
C2 C3 H3A 119.0
C4 C3 H3A 119.0
C5 C4 C3 116.45(10)
C5 C4 C6 122.35(11)
C3 C4 C6 121.20(10)
N1 C5 C4 121.94(10)
N1 C5 H5A 119.0
C4 C5 H5A 119.0
C4 C6 H6A 109.5
C4 C6 H6B 109.5
H6A C6 H6B 109.5
C4 C6 H6C 109.5
H6A C6 H6C 109.5
H6B C6 H6C 109.5
O2 C7 O1 124.84(10)
O2 C7 C8 117.27(9)
O1 C7 C8 117.88(10)
C13 C8 C9 119.93(10)
C13 C8 C7 121.91(9)
C9 C8 C7 118.16(9)
C10 C9 C8 119.15(10)
C10 C9 H9A 120.4
C8 C9 H9A 120.4
C9 C10 C11 121.77(10)
C9 C10 Cl1 118.45(9)
C11 C10 Cl1 119.77(8)
C10 C11 C12 118.59(10)
C10 C11 H11A 120.7
C12 C11 H11A 120.7
C11 C12 C13 120.61(11)
C11 C12 H12A 119.7
C13 C12 H12A 119.7
C8 C13 C12 119.93(10)
C8 C13 H13A 120.0
C12 C13 H13A 120.0

loop_
_geom_bond_atom_site_label_1
_geom_bond_atom_site_label_2
_geom_bond_distance
Cl1 C10 1.7447(11)
O1 C7 1.2729(13)
O2 C7 1.2498(14)
N1 C1 1.3535(14)
N1 C5 1.3645(14)
N1 H1N1 1.00(2)
N2 C1 1.3348(15)
N2 H1N2 0.949(19)
N2 H2N2 0.90(2)
C1 C2 1.4227(15)
C2 C3 1.3671(17)
C2 H2A 0.9500
C3 C4 1.4171(17)
C3 H3A 0.9500
C4 C5 1.3686(15)
C4 C6 1.5019(16)
C5 H5A 0.9500
C6 H6A 0.9800
C6 H6B 0.9800
C6 H6C 0.9800
C7 C8 1.5163(15)
C8 C13 1.3914(15)
C8 C9 1.3961(15)
C9 C10 1.3870(15)
C9 H9A 0.9500
C10 C11 1.3878(16)
C11 C12 1.3914(16)
C11 H11A 0.9500
C12 C13 1.3955(16)
C12 H12A 0.9500
C13 H13A 0.9500

loop_
_geom_hbond_atom_site_label_D
_geom_hbond_atom_site_label_H
_geom_hbond_atom_site_label_A
_geom_hbond_site_symmetry_A
_geom_hbond_distance_DH
_geom_hbond_distance_HA
_geom_hbond_distance_DA
_geom_hbond_angle_DHA
_geom_hbond_publ_flag
N1 H1N1 O1 . 1.00(2) 1.68(2) 2.6716(13) 174(2) yes
N2 H1N2 O2 . 0.946(19) 1.820(19) 2.7618(15) 173.0(19) yes
N2 H2N2 O1 4_576 0.90(2) 1.95(2) 2.8526(14) 174.0(17) yes
C2 H2A O2 2_656 0.95 2.52 3.2104(15) 130 yes

loop_
_geom_torsion_atom_site_label_1
_geom_torsion_atom_site_label_2
_geom_torsion_atom_site_label_3
_geom_torsion_atom_site_label_4
_geom_torsion
C5 N1 C1 N2 179.47(10)
C5 N1 C1 C2 -0.06(16)
N2 C1 C2 C3 -179.39(11)
N1 C1 C2 C3 0.12(16)
C1 C2 C3 C4 -0.16(18)
C2 C3 C4 C5 0.13(17)
C2 C3 C4 C6 179.96(11)
C1 N1 C5 C4 0.03(17)
C3 C4 C5 N1 -0.06(16)
C6 C4 C5 N1 -179.89(10)
O2 C7 C8 C13 -178.50(10)
O1 C7 C8 C13 2.43(16)
O2 C7 C8 C9 1.54(15)
O1 C7 C8 C9 -177.53(10)
C13 C8 C9 C10 -0.51(16)
C7 C8 C9 C10 179.45(9)
C8 C9 C10 C11 1.46(16)
C8 C9 C10 Cl1 -178.02(8)
C9 C10 C11 C12 -1.01(17)
Cl1 C10 C11 C12 178.47(9)
C10 C11 C12 C13 -0.39(18)
C9 C8 C13 C12 -0.85(17)
C7 C8 C13 C12 179.19(10)
C11 C12 C13 C8 1.32(18)

loop_
_cod_related_entry_id
_cod_related_entry_database
_cod_related_entry_code
1 ChemSpider 30658105
